data_1555341
loop_
_publ_author_name
'Chen, Si'
'Li, Zong-Jun'
'Li, Shu-Hui'
'Gao, Xiang'

_publ_section_title
;
 Base-Promoted Consecutive Enolate Addition Reaction of [60]Fullerene with
 Ketones.
;
_journal_issue 21
_journal_name_full 'Organic letters'
_journal_page_first 5192
_journal_page_last 5195
_journal_paper_doi 10.1021/acs.orglett.5b02528
_journal_volume 17
_journal_year 2015
_chemical_formula_sum 'C79 H22 O'
_chemical_formula_weight 986.97
_space_group_IT_number 2
_space_group_name_Hall '-P 1'
_space_group_name_H-M_alt 'P -1'
_symmetry_cell_setting triclinic
_symmetry_space_group_name_H-M 'P -1'
_atom_sites_solution_hydrogens geom
_atom_sites_solution_primary direct
_atom_sites_solution_secondary difmap
_audit_creation_method SHELXL-97
_cell_angle_alpha 67.9830(10)
_cell_angle_beta 89.6430(10)
_cell_angle_gamma 77.4670(10)
_cell_formula_units_Z 2
_cell_length_a 9.9134(7)
_cell_length_b 14.8425(10)
_cell_length_c 17.0648(12)
_cell_measurement_temperature 188(2)
_cell_volume 2264.5(3)
_computing_structure_refinement 'SHELXL-97 (Sheldrick, 1997)'
_computing_structure_solution 'SHELXS-97 (Sheldrick, 1990)'
_diffrn_ambient_temperature 188(2)
_diffrn_measured_fraction_theta_full 0.977
_diffrn_measured_fraction_theta_max 0.977
_diffrn_measurement_device_type 'Bruker APEXII CCD area detector'
_diffrn_radiation_monochromator graphite
_diffrn_radiation_source 'fine-focus sealed tube'
_diffrn_radiation_type MoK\a
_diffrn_radiation_wavelength 0.71073
_diffrn_reflns_av_R_equivalents 0.0396
_diffrn_reflns_av_sigmaI/netI 0.0952
_diffrn_reflns_limit_h_max 11
_diffrn_reflns_limit_h_min -12
_diffrn_reflns_limit_k_max 18
_diffrn_reflns_limit_k_min -18
_diffrn_reflns_limit_l_max 18
_diffrn_reflns_limit_l_min -21
_diffrn_reflns_number 14256
_diffrn_reflns_theta_full 26.04
_diffrn_reflns_theta_max 26.04
_diffrn_reflns_theta_min 1.57
_exptl_absorpt_coefficient_mu 0.084
_exptl_crystal_colour black
_exptl_crystal_density_diffrn 1.447
_exptl_crystal_density_method 'not measured'
_exptl_crystal_description block
_exptl_crystal_F_000 1008
_refine_diff_density_max 0.270
_refine_diff_density_min -0.250
_refine_diff_density_rms 0.062
_refine_ls_extinction_method none
_refine_ls_goodness_of_fit_ref 0.968
_refine_ls_hydrogen_treatment mixed
_refine_ls_matrix_type full
_refine_ls_number_parameters 721
_refine_ls_number_reflns 8734
_refine_ls_number_restraints 0
_refine_ls_restrained_S_all 0.968
_refine_ls_R_factor_all 0.1288
_refine_ls_R_factor_gt 0.0702
_refine_ls_shift/su_max 0.000
_refine_ls_shift/su_mean 0.000
_refine_ls_structure_factor_coef Fsqd
_refine_ls_weighting_details 'calc w=1/[\s^2^(Fo^2^)+(0.0950P)^2^+0.0000P] where P=(Fo^2^+2Fc^2^)/3'
_refine_ls_weighting_scheme calc
_refine_ls_wR_factor_gt 0.1675
_refine_ls_wR_factor_ref 0.1969
_reflns_number_gt 4507
_reflns_number_total 8734
_reflns_threshold_expression >2sigma(I)
_cod_data_source_file ol5b02528_si_003.cif
_cod_data_source_block a
_cod_depositor_comments
;
The following automatic conversions were performed:

data item '_symmetry_cell_setting' value 'Triclinic' was changed to
'triclinic' in accordance with the
/home/saulius/struct/COD-crude-data/automatic-downloads/DataCite-retrospective/ACS/depositions/lib/dictionaries/cif_core.dic
dictionary named 'cif_core.dic' version 2.4.2 last updated on
2011-04-26.

Automatic conversion script
Id: cif_fix_values 6909 2019-04-08 15:41:33Z antanas 
;
_cod_original_sg_symbol_H-M P-1
_cod_database_code 1555341
_platon_squeeze_void_probe_radius 1.20

loop_
_symmetry_equiv_pos_as_xyz
'x, y, z'
'-x, -y, -z'

loop_
_atom_site_label
_atom_site_type_symbol
_atom_site_fract_x
_atom_site_fract_y
_atom_site_fract_z
_atom_site_U_iso_or_equiv
_atom_site_adp_type
_atom_site_occupancy
_atom_site_symmetry_multiplicity
_atom_site_calc_flag
C3 C 0.3098(3) 0.2169(2) 0.2412(2) 0.0255(7) Uani 1 1 d
C2 C 0.1965(3) 0.2133(2) 0.2855(2) 0.0269(8) Uani 1 1 d
C32 C 0.3131(4) 0.4494(3) 0.0596(2) 0.0368(9) Uani 1 1 d
C30 C 0.0784(4) 0.4334(3) 0.0993(2) 0.0340(8) Uani 1 1 d
C14 C 0.2720(4) 0.2898(2) 0.1544(2) 0.0290(8) Uani 1 1 d
C11 C -0.0131(3) 0.3473(2) 0.2618(2) 0.0296(8) Uani 1 1 d
C15 C 0.3654(4) 0.3447(3) 0.1095(2) 0.0329(8) Uani 1 1 d
C55 C 0.3546(4) 0.6715(3) 0.2475(2) 0.0391(9) Uani 1 1 d
C24 C 0.1323(5) 0.3838(3) 0.4640(2) 0.0428(10) Uani 1 1 d
C52 C 0.5555(4) 0.5515(3) 0.1864(2) 0.0409(9) Uani 1 1 d
C58 C 0.0911(4) 0.6977(3) 0.1670(2) 0.0407(9) Uani 1 1 d
C13 C 0.1273(4) 0.3330(3) 0.1461(2) 0.0301(8) Uani 1 1 d
C29 C -0.0242(4) 0.4952(3) 0.1301(2) 0.0369(9) Uani 1 1 d
C19 C 0.5551(4) 0.2449(3) 0.3742(2) 0.0373(9) Uani 1 1 d
C5 C 0.4564(4) 0.1898(2) 0.3667(2) 0.0339(8) Uani 1 1 d
C45 C -0.0635(4) 0.6016(3) 0.2397(3) 0.0402(9) Uani 1 1 d
C47 C 0.0060(4) 0.5933(3) 0.1037(2) 0.0388(9) Uani 1 1 d
C20 C 0.5405(4) 0.2946(3) 0.4293(2) 0.0425(10) Uani 1 1 d
C31 C 0.1721(4) 0.4929(3) 0.0546(2) 0.0352(9) Uani 1 1 d
C49 C 0.2274(4) 0.6416(3) 0.0658(2) 0.0366(9) Uani 1 1 d
C22 C 0.3739(5) 0.3937(3) 0.4792(2) 0.0473(11) Uani 1 1 d
C12 C 0.0642(3) 0.2745(2) 0.2265(2) 0.0291(8) Uani 1 1 d
C33 C 0.4157(4) 0.5017(3) 0.0699(2) 0.0364(9) Uani 1 1 d
C27 C -0.0915(4) 0.5074(3) 0.2645(2) 0.0388(9) Uani 1 1 d
C53 C 0.5680(4) 0.5416(3) 0.2737(2) 0.0413(9) Uani 1 1 d
C10 C -0.0029(4) 0.3351(3) 0.3445(2) 0.0351(9) Uani 1 1 d
C26 C -0.0501(4) 0.4344(3) 0.3495(2) 0.0386(9) Uani 1 1 d
C25 C 0.0140(4) 0.4580(3) 0.4074(2) 0.0435(10) Uani 1 1 d
C59 C 0.2068(4) 0.6954(3) 0.1228(2) 0.0376(9) Uani 1 1 d
C16 C 0.4988(4) 0.3331(3) 0.1516(2) 0.0356(9) Uani 1 1 d
C48 C 0.1294(4) 0.5914(3) 0.0575(2) 0.0382(9) Uani 1 1 d
C8 C 0.1749(4) 0.2900(3) 0.4612(2) 0.0361(9) Uani 1 1 d
C60 C 0.3418(4) 0.6832(2) 0.1623(2) 0.0360(9) Uani 1 1 d
C36 C 0.6388(4) 0.3830(3) 0.2671(3) 0.0438(10) Uani 1 1 d
C28 C -0.0698(3) 0.4532(3) 0.2091(2) 0.0347(9) Uani 1 1 d
C17 C 0.5367(4) 0.2641(3) 0.2326(2) 0.0365(9) Uani 1 1 d
C41 C 0.2737(5) 0.5987(3) 0.3811(2) 0.0457(10) Uani 1 1 d
C34 C 0.5301(4) 0.4296(3) 0.1266(2) 0.0384(9) Uani 1 1 d
C61 C 0.5357(4) 0.0799(3) 0.2790(3) 0.0450(10) Uani 1 1 d
H73A H 0.6252 0.0588 0.3110 0.080 Uiso 1 1 calc
H73B H 0.4823 0.0310 0.3070 0.080 Uiso 1 1 calc
C37 C 0.6205(4) 0.4348(3) 0.3248(3) 0.0443(10) Uani 1 1 d
C42 C 0.1812(5) 0.5417(3) 0.4234(2) 0.0459(11) Uani 1 1 d
C23 C 0.2349(5) 0.4364(3) 0.4731(2) 0.0498(11) Uani 1 1 d
C54 C 0.4686(4) 0.5998(3) 0.3032(2) 0.0418(10) Uani 1 1 d
C18 C 0.6062(4) 0.2888(3) 0.2926(2) 0.0402(9) Uani 1 1 d
C1 C 0.2004(4) 0.1782(2) 0.3815(2) 0.0317(8) Uani 1 1 d
C21 C 0.4174(4) 0.2976(3) 0.4747(2) 0.0442(10) Uani 1 1 d
C46 C -0.0131(4) 0.6452(3) 0.1580(2) 0.0392(9) Uani 1 1 d
C75 C 0.0561(4) 0.1583(3) 0.0921(2) 0.0415(9) Uani 1 1 d
H72 H 0.0432 0.2252 0.0563 0.080 Uiso 1 1 calc
C35 C 0.5992(4) 0.4549(3) 0.1826(2) 0.0385(9) Uani 1 1 d
C39 C 0.4667(4) 0.4547(3) 0.4349(2) 0.0465(10) Uani 1 1 d
C6 C 0.3406(4) 0.1906(2) 0.4112(2) 0.0345(9) Uani 1 1 d
C51 C 0.4446(4) 0.6217(3) 0.1324(2) 0.0378(9) Uani 1 1 d
C7 C 0.3179(4) 0.2472(3) 0.4637(2) 0.0388(9) Uani 1 1 d
C50 C 0.3728(4) 0.5966(3) 0.0716(2) 0.0379(9) Uani 1 1 d
C38 C 0.5714(4) 0.3931(3) 0.4035(2) 0.0456(10) Uani 1 1 d
C44 C 0.0074(4) 0.6260(3) 0.3004(3) 0.0445(10) Uani 1 1 d
C40 C 0.4196(5) 0.5548(3) 0.3855(2) 0.0472(11) Uani 1 1 d
C56 C 0.2326(4) 0.6723(3) 0.2948(2) 0.0422(10) Uani 1 1 d
C74 C 0.0285(4) 0.1343(3) 0.1763(2) 0.0336(8) Uani 1 1 d
C57 C 0.1036(4) 0.6857(3) 0.2556(3) 0.0421(10) Uani 1 1 d
C4 C 0.4586(3) 0.1839(2) 0.2794(2) 0.0336(8) Uani 1 1 d
C62 C 0.5567(4) 0.0830(3) 0.1910(3) 0.0430(10) Uani 1 1 d
C43 C 0.0456(4) 0.5560(3) 0.3816(3) 0.0440(10) Uani 1 1 d
C9 C 0.0875(4) 0.2477(3) 0.4155(2) 0.0343(9) Uani 1 1 d
C68 C 0.1762(4) 0.0710(3) 0.4280(2) 0.0370(9) Uani 1 1 d
H61 H 0.1111 0.0619 0.3902 0.080 Uiso 1 1 calc
C71 C 0.0003(4) 0.1789(3) 0.4760(2) 0.0466(10) Uani 1 1 d
H63 H -0.0767 0.1785 0.4405 0.080 Uiso 1 1 calc
C70 C 0.0973(5) 0.0769(3) 0.5036(2) 0.0479(11) Uani 1 1 d
C67 C 0.6812(4) 0.0976(3) 0.1543(3) 0.0552(12) Uani 1 1 d
H79 H 0.7538 0.1013 0.1863 0.080 Uiso 1 1 calc
C66 C 0.6977(5) 0.1065(3) 0.0726(3) 0.0634(13) Uani 1 1 d
H78 H 0.7811 0.1165 0.0495 0.080 Uiso 1 1 calc
C63 C 0.4497(4) 0.0769(3) 0.1412(3) 0.0484(11) Uani 1 1 d
H75 H 0.3659 0.0668 0.1635 0.080 Uiso 1 1 calc
C64 C 0.4698(5) 0.0859(3) 0.0593(3) 0.0589(12) Uani 1 1 d
H76 H 0.3988 0.0820 0.0262 0.080 Uiso 1 1 calc
C65 C 0.5942(5) 0.1008(3) 0.0248(3) 0.0646(13) Uani 1 1 d
H77 H 0.6062 0.1069 -0.0309 0.080 Uiso 1 1 calc
C76 C 0.1017(4) 0.0861(3) 0.0601(3) 0.0533(11) Uani 1 1 d
H71 H 0.1163 0.1047 0.0029 0.080 Uiso 1 1 calc
C78 C 0.1030(5) -0.0395(3) 0.1965(3) 0.0615(13) Uani 1 1 d
H69 H 0.1189 -0.1065 0.2324 0.080 Uiso 1 1 calc
C77 C 0.1265(5) -0.0141(3) 0.1119(3) 0.0604(12) Uani 1 1 d
H70 H 0.1581 -0.0631 0.0903 0.080 Uiso 1 1 calc
O1 O 0.1108(3) 0.0111(2) 0.57239(17) 0.0594(8) Uani 1 1 d
C73 C -0.0344(4) 0.2120(3) 0.2115(2) 0.0364(9) Uani 1 1 d
H66A H -0.0702 0.1786 0.2652 0.080 Uiso 1 1 calc
H66B H -0.1127 0.2579 0.1730 0.080 Uiso 1 1 calc
C69 C 0.2994(5) -0.0164(3) 0.4495(3) 0.0588(12) Uani 1 1 d
H64A H 0.3426 -0.0149 0.3986 0.080 Uiso 1 1 calc
H64B H 0.2694 -0.0776 0.4749 0.080 Uiso 1 1 calc
H64C H 0.3648 -0.0123 0.4886 0.080 Uiso 1 1 calc
C72 C -0.0631(6) 0.2088(3) 0.5460(3) 0.0730(15) Uani 1 1 d
H65A H -0.1228 0.2745 0.5217 0.080 Uiso 1 1 calc
H65B H 0.0092 0.2089 0.5831 0.080 Uiso 1 1 calc
H65C H -0.1161 0.1621 0.5777 0.080 Uiso 1 1 calc
C79 C 0.0563(4) 0.0333(3) 0.2283(2) 0.0479(10) Uani 1 1 d
H68 H 0.0431 0.0146 0.2857 0.080 Uiso 1 1 calc

loop_
_atom_site_aniso_label
_atom_site_aniso_U_11
_atom_site_aniso_U_22
_atom_site_aniso_U_33
_atom_site_aniso_U_23
_atom_site_aniso_U_13
_atom_site_aniso_U_12
C3 0.0280(19) 0.0272(18) 0.0270(18) -0.0143(15) 0.0030(15) -0.0106(15)
C2 0.0296(19) 0.0280(18) 0.0274(18) -0.0138(15) 0.0030(15) -0.0094(15)
C32 0.056(3) 0.044(2) 0.0170(18) -0.0131(17) 0.0154(17) -0.024(2)
C30 0.035(2) 0.035(2) 0.0287(19) -0.0068(17) -0.0098(16) -0.0108(17)
C14 0.034(2) 0.0338(19) 0.0260(18) -0.0174(16) 0.0053(16) -0.0103(16)
C11 0.0174(17) 0.035(2) 0.039(2) -0.0159(17) 0.0028(15) -0.0097(15)
C15 0.037(2) 0.040(2) 0.0284(19) -0.0219(17) 0.0123(17) -0.0077(17)
C55 0.045(2) 0.031(2) 0.049(2) -0.0192(19) 0.005(2) -0.0181(18)
C24 0.066(3) 0.046(2) 0.025(2) -0.0165(19) 0.024(2) -0.027(2)
C52 0.036(2) 0.044(2) 0.049(2) -0.014(2) 0.0156(19) -0.0283(19)
C58 0.040(2) 0.0258(19) 0.055(3) -0.0138(18) 0.007(2) -0.0066(17)
C13 0.032(2) 0.037(2) 0.0247(18) -0.0136(16) -0.0031(15) -0.0104(17)
C29 0.032(2) 0.031(2) 0.044(2) -0.0114(18) -0.0116(18) -0.0029(17)
C19 0.022(2) 0.034(2) 0.046(2) -0.0077(18) -0.0100(17) -0.0017(16)
C5 0.030(2) 0.0275(19) 0.035(2) -0.0021(16) -0.0057(17) -0.0054(16)
C45 0.028(2) 0.033(2) 0.060(3) -0.021(2) 0.0094(19) -0.0029(17)
C47 0.035(2) 0.031(2) 0.040(2) -0.0010(18) -0.0126(18) -0.0070(17)
C20 0.039(2) 0.041(2) 0.038(2) -0.0038(19) -0.0211(19) -0.0076(18)
C31 0.044(2) 0.038(2) 0.0187(18) -0.0048(16) -0.0060(16) -0.0104(18)
C49 0.038(2) 0.033(2) 0.029(2) 0.0010(16) -0.0002(17) -0.0093(17)
C22 0.068(3) 0.062(3) 0.024(2) -0.021(2) 0.003(2) -0.031(2)
C12 0.0229(18) 0.0337(19) 0.0317(19) -0.0128(16) 0.0006(15) -0.0079(15)
C33 0.043(2) 0.047(2) 0.0247(19) -0.0139(18) 0.0204(17) -0.0211(19)
C27 0.023(2) 0.039(2) 0.054(3) -0.018(2) 0.0109(18) -0.0057(17)
C53 0.029(2) 0.049(2) 0.050(2) -0.017(2) 0.0000(18) -0.0225(19)
C10 0.0230(19) 0.037(2) 0.051(2) -0.0204(19) 0.0157(17) -0.0114(16)
C26 0.034(2) 0.041(2) 0.052(2) -0.026(2) 0.0277(19) -0.0169(18)
C25 0.049(3) 0.046(2) 0.049(2) -0.028(2) 0.034(2) -0.021(2)
C59 0.043(2) 0.0272(19) 0.036(2) -0.0030(17) 0.0023(18) -0.0118(17)
C16 0.033(2) 0.039(2) 0.039(2) -0.0178(18) 0.0162(17) -0.0108(17)
C48 0.045(2) 0.033(2) 0.028(2) -0.0019(17) -0.0074(17) -0.0093(18)
C8 0.048(2) 0.040(2) 0.0218(19) -0.0095(17) 0.0168(17) -0.0184(19)
C60 0.042(2) 0.0265(19) 0.037(2) -0.0057(17) 0.0097(18) -0.0152(17)
C36 0.021(2) 0.044(2) 0.064(3) -0.016(2) -0.0015(19) -0.0091(18)
C28 0.0154(18) 0.030(2) 0.055(2) -0.0140(19) -0.0043(17) -0.0026(15)
C17 0.022(2) 0.037(2) 0.048(2) -0.0173(19) 0.0068(17) -0.0028(16)
C41 0.065(3) 0.050(2) 0.044(2) -0.034(2) 0.015(2) -0.027(2)
C34 0.034(2) 0.050(2) 0.039(2) -0.0208(19) 0.0203(18) -0.0166(19)
C61 0.024(2) 0.040(2) 0.067(3) -0.021(2) 0.0043(19) 0.0021(17)
C37 0.027(2) 0.054(3) 0.056(3) -0.021(2) -0.0049(19) -0.0190(19)
C42 0.068(3) 0.052(3) 0.039(2) -0.033(2) 0.025(2) -0.028(2)
C23 0.079(3) 0.053(3) 0.035(2) -0.029(2) 0.018(2) -0.028(3)
C54 0.047(2) 0.045(2) 0.048(2) -0.026(2) 0.004(2) -0.027(2)
C18 0.022(2) 0.038(2) 0.055(3) -0.0141(19) -0.0050(18) -0.0014(17)
C1 0.032(2) 0.0271(19) 0.032(2) -0.0059(16) 0.0061(16) -0.0100(16)
C21 0.055(3) 0.053(3) 0.022(2) -0.0076(18) -0.0075(18) -0.019(2)
C46 0.028(2) 0.0247(19) 0.056(3) -0.0090(18) 0.0002(18) 0.0002(16)
C75 0.044(2) 0.045(2) 0.038(2) -0.0158(19) 0.0007(18) -0.0161(19)
C35 0.027(2) 0.046(2) 0.047(2) -0.016(2) 0.0143(18) -0.0193(18)
C39 0.058(3) 0.057(3) 0.034(2) -0.024(2) -0.009(2) -0.023(2)
C6 0.041(2) 0.030(2) 0.0236(19) 0.0017(16) -0.0045(17) -0.0110(17)
C51 0.039(2) 0.036(2) 0.041(2) -0.0089(18) 0.0160(19) -0.0251(19)
C7 0.058(3) 0.042(2) 0.0161(18) -0.0070(17) 0.0003(17) -0.019(2)
C50 0.048(2) 0.038(2) 0.0261(19) -0.0055(17) 0.0120(17) -0.0197(19)
C38 0.041(2) 0.052(3) 0.043(2) -0.011(2) -0.016(2) -0.022(2)
C44 0.042(2) 0.032(2) 0.067(3) -0.027(2) 0.028(2) -0.0108(19)
C40 0.065(3) 0.051(3) 0.038(2) -0.023(2) -0.003(2) -0.029(2)
C56 0.058(3) 0.032(2) 0.051(2) -0.025(2) 0.017(2) -0.024(2)
C74 0.031(2) 0.034(2) 0.042(2) -0.0166(18) 0.0016(17) -0.0171(17)
C57 0.045(2) 0.028(2) 0.059(3) -0.0228(19) 0.018(2) -0.0102(18)
C4 0.0242(19) 0.0304(19) 0.043(2) -0.0128(17) 0.0054(16) -0.0028(16)
C62 0.030(2) 0.036(2) 0.067(3) -0.025(2) 0.012(2) -0.0047(17)
C43 0.053(3) 0.046(2) 0.049(3) -0.033(2) 0.029(2) -0.016(2)
C9 0.037(2) 0.036(2) 0.0286(19) -0.0093(17) 0.0161(17) -0.0139(17)
C68 0.041(2) 0.030(2) 0.035(2) -0.0061(17) 0.0111(18) -0.0125(17)
C71 0.059(3) 0.042(2) 0.048(2) -0.021(2) 0.025(2) -0.025(2)
C70 0.066(3) 0.048(3) 0.036(2) -0.012(2) 0.017(2) -0.036(2)
C67 0.035(2) 0.058(3) 0.088(3) -0.043(3) 0.015(2) -0.014(2)
C66 0.049(3) 0.077(3) 0.092(4) -0.052(3) 0.043(3) -0.034(3)
C63 0.037(2) 0.055(3) 0.066(3) -0.038(2) 0.015(2) -0.011(2)
C64 0.048(3) 0.068(3) 0.082(3) -0.053(3) 0.013(2) -0.012(2)
C65 0.065(3) 0.066(3) 0.079(3) -0.041(3) 0.038(3) -0.025(3)
C76 0.052(3) 0.066(3) 0.058(3) -0.037(3) 0.012(2) -0.024(2)
C78 0.082(4) 0.032(2) 0.070(3) -0.021(2) 0.011(3) -0.009(2)
C77 0.063(3) 0.057(3) 0.080(3) -0.047(3) 0.016(3) -0.013(2)
O1 0.078(2) 0.0586(19) 0.0359(16) -0.0025(15) 0.0124(15) -0.0335(17)
C73 0.027(2) 0.037(2) 0.048(2) -0.0170(18) -0.0028(17) -0.0116(17)
C69 0.061(3) 0.035(2) 0.066(3) -0.001(2) 0.008(2) -0.016(2)
C72 0.109(4) 0.063(3) 0.068(3) -0.033(3) 0.055(3) -0.049(3)
C79 0.056(3) 0.047(3) 0.046(2) -0.018(2) 0.004(2) -0.022(2)

loop_
_atom_type_symbol
_atom_type_description
_atom_type_scat_dispersion_real
_atom_type_scat_dispersion_imag
_atom_type_scat_source
C C 0.0033 0.0016 'International Tables Vol C Tables 4.2.6.8 and 6.1.1.4'
H H 0.0000 0.0000 'International Tables Vol C Tables 4.2.6.8 and 6.1.1.4'
O O 0.0106 0.0060 'International Tables Vol C Tables 4.2.6.8 and 6.1.1.4'

loop_
_geom_angle_atom_site_label_1
_geom_angle_atom_site_label_2
_geom_angle_atom_site_label_3
_geom_angle
C2 C3 C14 109.9(3)
C2 C3 C4 125.4(3)
C14 C3 C4 121.0(3)
C3 C2 C1 124.4(3)
C3 C2 C12 110.7(3)
C1 C2 C12 123.1(3)
C31 C32 C15 120.1(3)
C31 C32 C33 120.0(3)
C15 C32 C33 107.7(3)
C13 C30 C31 120.0(3)
C13 C30 C29 121.4(3)
C31 C30 C29 107.5(3)
C15 C14 C13 121.6(3)
C15 C14 C3 120.9(3)
C13 C14 C3 108.3(3)
C10 C11 C28 109.6(3)
C10 C11 C12 124.7(3)
C28 C11 C12 122.6(3)
C14 C15 C32 118.1(3)
C14 C15 C16 119.4(3)
C32 C15 C16 107.6(3)
C60 C55 C54 120.2(3)
C60 C55 C56 119.7(3)
C54 C55 C56 108.2(3)
C8 C24 C23 119.7(4)
C8 C24 C25 120.8(3)
C23 C24 C25 108.1(3)
C51 C52 C35 120.2(3)
C51 C52 C53 119.1(3)
C35 C52 C53 109.1(3)
C59 C58 C57 120.0(4)
C59 C58 C46 120.0(3)
C57 C58 C46 107.6(3)
C30 C13 C14 119.7(3)
C30 C13 C12 123.7(3)
C14 C13 C12 108.5(3)
C28 C29 C30 119.3(3)
C28 C29 C47 119.6(3)
C30 C29 C47 108.5(3)
C20 C19 C5 121.5(3)
C20 C19 C18 119.8(3)
C5 C19 C18 109.0(3)
C6 C5 C19 119.8(3)
C6 C5 C4 123.5(3)
C19 C5 C4 109.3(3)
C27 C45 C46 119.6(3)
C27 C45 C44 119.3(4)
C46 C45 C44 108.5(3)
C46 C47 C48 119.8(3)
C46 C47 C29 120.0(3)
C48 C47 C29 107.5(3)
C19 C20 C21 118.7(3)
C19 C20 C38 120.2(4)
C21 C20 C38 106.9(4)
C32 C31 C30 120.2(3)
C32 C31 C48 119.3(3)
C30 C31 C48 108.9(3)
C48 C49 C50 120.3(3)
C48 C49 C59 119.3(3)
C50 C49 C59 108.2(3)
C23 C22 C21 119.5(4)
C23 C22 C39 119.3(4)
C21 C22 C39 108.7(4)
C11 C12 C13 108.2(3)
C11 C12 C2 108.1(3)
C13 C12 C2 100.7(3)
C11 C12 C73 109.9(3)
C13 C12 C73 113.9(3)
C2 C12 C73 115.5(3)
C50 C33 C34 120.5(3)
C50 C33 C32 119.8(4)
C34 C33 C32 108.6(3)
C45 C27 C26 120.6(3)
C45 C27 C28 120.5(3)
C26 C27 C28 106.4(3)
C54 C53 C52 120.0(4)
C54 C53 C37 120.4(4)
C52 C53 C37 106.7(3)
C11 C10 C26 108.2(3)
C11 C10 C9 126.3(3)
C26 C10 C9 122.0(3)
C25 C26 C27 120.3(3)
C25 C26 C10 120.4(4)
C27 C26 C10 108.1(3)
C26 C25 C43 119.4(4)
C26 C25 C24 119.1(3)
C43 C25 C24 107.8(3)
C58 C59 C60 120.9(3)
C58 C59 C49 120.8(3)
C60 C59 C49 107.1(3)
C17 C16 C34 120.0(3)
C17 C16 C15 120.3(3)
C34 C16 C15 108.7(3)
C49 C48 C31 120.4(4)
C49 C48 C47 120.6(3)
C31 C48 C47 107.6(3)
C24 C8 C7 120.1(3)
C24 C8 C9 123.3(4)
C7 C8 C9 110.6(3)
C55 C60 C51 118.8(3)
C55 C60 C59 119.5(3)
C51 C60 C59 109.2(3)
C18 C36 C35 120.3(3)
C18 C36 C37 118.8(4)
C35 C36 C37 108.5(3)
C29 C28 C27 120.3(3)
C29 C28 C11 120.1(3)
C27 C28 C11 107.8(3)
C16 C17 C18 119.9(3)
C16 C17 C4 124.3(3)
C18 C17 C4 109.8(3)
C42 C41 C40 121.5(4)
C42 C41 C56 119.0(4)
C40 C41 C56 107.5(3)
C35 C34 C16 121.4(4)
C35 C34 C33 120.0(3)
C16 C34 C33 107.5(3)
C62 C61 C4 112.5(3)
C38 C37 C36 120.9(4)
C38 C37 C53 119.3(4)
C36 C37 C53 107.5(3)
C41 C42 C23 118.5(4)
C41 C42 C43 120.1(4)
C23 C42 C43 109.2(3)
C22 C23 C42 120.8(4)
C22 C23 C24 120.6(4)
C42 C23 C24 107.7(4)
C53 C54 C55 120.6(3)
C53 C54 C40 119.3(4)
C55 C54 C40 108.5(4)
C36 C18 C17 119.7(4)
C36 C18 C19 120.7(3)
C17 C18 C19 108.2(3)
C2 C1 C6 106.3(3)
C2 C1 C68 114.9(3)
C6 C1 C68 113.2(3)
C2 C1 C9 114.5(3)
C6 C1 C9 103.1(3)
C68 C1 C9 104.4(3)
C7 C21 C22 120.1(4)
C7 C21 C20 119.2(3)
C22 C21 C20 109.2(3)
C47 C46 C45 120.0(3)
C47 C46 C58 119.5(3)
C45 C46 C58 108.2(3)
C76 C75 C74 121.7(4)
C34 C35 C36 118.6(3)
C34 C35 C52 120.4(4)
C36 C35 C52 108.2(3)
C40 C39 C22 121.8(4)
C40 C39 C38 118.9(4)
C22 C39 C38 107.1(3)
C5 C6 C7 119.8(3)
C5 C6 C1 124.0(3)
C7 C6 C1 110.3(3)
C52 C51 C60 121.2(3)
C52 C51 C50 119.9(3)
C60 C51 C50 107.3(3)
C21 C7 C8 119.9(4)
C21 C7 C6 120.8(4)
C8 C7 C6 110.7(3)
C33 C50 C49 120.1(3)
C33 C50 C51 118.9(4)
C49 C50 C51 108.2(3)
C37 C38 C20 119.6(4)
C37 C38 C39 120.3(4)
C20 C38 C39 108.0(4)
C43 C44 C45 119.7(3)
C43 C44 C57 119.7(4)
C45 C44 C57 108.0(3)
C39 C40 C41 118.1(4)
C39 C40 C54 121.7(4)
C41 C40 C54 108.3(4)
C57 C56 C55 120.2(4)
C57 C56 C41 120.6(3)
C55 C56 C41 107.5(4)
C75 C74 C79 117.0(3)
C75 C74 C73 122.9(3)
C79 C74 C73 120.0(3)
C56 C57 C58 119.8(3)
C56 C57 C44 120.1(4)
C58 C57 C44 107.7(3)
C3 C4 C5 107.3(3)
C3 C4 C17 109.4(3)
C5 C4 C17 101.0(3)
C3 C4 C61 113.0(3)
C5 C4 C61 114.6(3)
C17 C4 C61 110.7(3)
C67 C62 C63 117.8(4)
C67 C62 C61 121.1(4)
C63 C62 C61 121.0(3)
C44 C43 C25 120.7(4)
C44 C43 C42 120.5(4)
C25 C43 C42 107.2(4)
C10 C9 C8 107.6(3)
C10 C9 C71 111.9(3)
C8 C9 C71 113.2(3)
C10 C9 C1 112.8(3)
C8 C9 C1 104.2(3)
C71 C9 C1 107.0(3)
C69 C68 C70 114.8(3)
C69 C68 C1 118.1(3)
C70 C68 C1 104.3(3)
C70 C71 C72 116.3(4)
C70 C71 C9 102.5(3)
C72 C71 C9 117.3(3)
O1 C70 C71 126.7(4)
O1 C70 C68 125.2(4)
C71 C70 C68 108.1(3)
C66 C67 C62 121.3(4)
C65 C66 C67 120.6(4)
C64 C63 C62 119.4(4)
C63 C64 C65 121.2(4)
C66 C65 C64 119.7(4)
C75 C76 C77 120.8(4)
C79 C78 C77 120.7(4)
C78 C77 C76 118.3(4)
C74 C73 C12 116.4(3)
C78 C79 C74 121.4(4)

loop_
_geom_bond_atom_site_label_1
_geom_bond_atom_site_label_2
_geom_bond_distance
C3 C2 1.349(4)
C3 C14 1.461(4)
C3 C4 1.517(5)
C2 C1 1.519(4)
C2 C12 1.541(5)
C32 C31 1.396(5)
C32 C15 1.440(5)
C32 C33 1.453(5)
C30 C13 1.376(5)
C30 C31 1.437(5)
C30 C29 1.448(5)
C14 C15 1.400(5)
C14 C13 1.422(5)
C11 C10 1.355(5)
C11 C28 1.470(5)
C11 C12 1.497(5)
C15 C16 1.454(5)
C55 C60 1.400(5)
C55 C54 1.431(5)
C55 C56 1.450(5)
C24 C8 1.383(5)
C24 C23 1.451(5)
C24 C25 1.475(6)
C52 C51 1.393(5)
C52 C35 1.431(5)
C52 C53 1.445(5)
C58 C59 1.370(5)
C58 C57 1.457(5)
C58 C46 1.463(5)
C13 C12 1.535(5)
C29 C28 1.377(5)
C29 C47 1.452(5)
C19 C20 1.387(5)
C19 C5 1.438(5)
C19 C18 1.441(5)
C5 C6 1.373(5)
C5 C4 1.525(5)
C45 C27 1.390(5)
C45 C46 1.438(5)
C45 C44 1.449(5)
C47 C46 1.400(5)
C47 C48 1.452(5)
C20 C21 1.442(5)
C20 C38 1.460(5)
C31 C48 1.451(5)
C49 C48 1.384(5)
C49 C50 1.438(5)
C49 C59 1.460(5)
C22 C23 1.372(6)
C22 C21 1.430(5)
C22 C39 1.441(5)
C12 C73 1.567(4)
C33 C50 1.393(5)
C33 C34 1.441(5)
C27 C26 1.442(5)
C27 C28 1.443(5)
C53 C54 1.385(5)
C53 C37 1.467(5)
C10 C26 1.481(5)
C10 C9 1.511(5)
C26 C25 1.367(5)
C25 C43 1.458(5)
C59 C60 1.447(5)
C16 C17 1.371(5)
C16 C34 1.436(5)
C8 C7 1.416(5)
C8 C9 1.538(5)
C60 C51 1.439(5)
C36 C18 1.409(5)
C36 C35 1.430(5)
C36 C37 1.449(5)
C17 C18 1.434(5)
C17 C4 1.528(5)
C41 C42 1.395(5)
C41 C40 1.441(6)
C41 C56 1.461(5)
C34 C35 1.384(5)
C61 C62 1.499(5)
C61 C4 1.568(5)
C37 C38 1.388(5)
C42 C23 1.448(5)
C42 C43 1.461(6)
C54 C40 1.443(5)
C1 C6 1.553(5)
C1 C68 1.562(4)
C1 C9 1.610(5)
C21 C7 1.411(5)
C75 C76 1.370(5)
C75 C74 1.386(5)
C39 C40 1.379(5)
C39 C38 1.466(6)
C6 C7 1.428(5)
C51 C50 1.462(5)
C44 C43 1.378(5)
C44 C57 1.458(5)
C56 C57 1.387(5)
C74 C79 1.392(5)
C74 C73 1.511(5)
C62 C67 1.402(5)
C62 C63 1.403(5)
C9 C71 1.561(5)
C68 C69 1.507(6)
C68 C70 1.524(5)
C71 C70 1.509(6)
C71 C72 1.513(5)
C70 O1 1.199(4)
C67 C66 1.363(6)
C66 C65 1.350(6)
C63 C64 1.370(6)
C64 C65 1.389(6)
C76 C77 1.382(6)
C78 C79 1.377(5)
C78 C77 1.381(6)

loop_
_platon_squeeze_void_nr
_platon_squeeze_void_average_x
_platon_squeeze_void_average_y
_platon_squeeze_void_average_z
_platon_squeeze_void_volume
_platon_squeeze_void_count_electrons
_platon_squeeze_void_content
1 0.361 0.178 0.762 157 34 ' '
2 0.273 0.445 0.266 22 -3 ' '
3 0.639 0.822 0.238 158 34 ' '
4 0.727 0.555 0.734 22 -3 ' '
